data_7129642
loop_
_publ_author_name
'Hattori, Yohei'
'Kitajima, Ryota'
'Matsuoka, Ryota'
'Kusamoto, Tetsuro'
'Nishihara, Hiroshi'
'Uchida, Kingo'

_publ_section_title
;
 Amplification of luminescence of stable radicals by coordination to
 NHC--gold(i) complex
;
_journal_name_full 'Chemical Communications'
_journal_paper_doi 10.1039/D1CC06555F
_journal_year 2022
_chemical_formula_moiety 'C27 H16 Au Cl6 F2 N3, F6 Sb'
_chemical_formula_sum 'C27 H16 Au Cl6 F8 N3 Sb'
_chemical_formula_weight 1065.84
_chemical_name_systematic 5BF4
_space_group_crystal_system monoclinic
_space_group_IT_number 14
_space_group_name_Hall '-P 2ybc'
_space_group_name_H-M_alt 'P 1 21/c 1'
_atom_sites_solution_hydrogens geom
_atom_sites_solution_primary dual
_audit_creation_date 2021-10-04
_audit_creation_method
;
Olex2 1.3
(compiled 2020.11.12 svn.r5f609507 for OlexSys, GUI svn.r6272)
;
_audit_update_record
;
2021-11-17 deposited with the CCDC.	2022-01-25 downloaded from the CCDC.
;
_cell_angle_alpha 90
_cell_angle_beta 95.454(7)
_cell_angle_gamma 90
_cell_formula_units_Z 4
_cell_length_a 15.9293(5)
_cell_length_b 11.4765(4)
_cell_length_c 17.8993(5)
_cell_measurement_reflns_used 45190
_cell_measurement_temperature 103(2)
_cell_measurement_theta_max 27.5
_cell_measurement_theta_min 2.11
_cell_volume 3257.40(18)
_computing_molecular_graphics 'Olex2 1.3 (Dolomanov et al., 2009)'
_computing_publication_material 'Olex2 1.3 (Dolomanov et al., 2009)'
_computing_structure_refinement 'SHELXL 2018/3 (Sheldrick, 2015)'
_computing_structure_solution 'SHELXT 2018/2 (Sheldrick, 2018)'
_diffrn_ambient_temperature 103.15
_diffrn_detector 'Rigaku curved IP area detector'
_diffrn_detector_area_resol_mean 10.0
_diffrn_detector_type 'Imaging plate area detector'
_diffrn_measured_fraction_theta_full 0.999
_diffrn_measured_fraction_theta_max 0.999
_diffrn_measurement_device 'three-circle diffractometer'
_diffrn_measurement_device_type 'Rigaku VariMax RAPID'
_diffrn_measurement_method '\w scans'
_diffrn_radiation_monochromator 'multi-layer mirror optics'
_diffrn_radiation_probe x-ray
_diffrn_radiation_type MoK\a
_diffrn_radiation_wavelength 0.71075
_diffrn_reflns_av_R_equivalents 0.0634
_diffrn_reflns_av_unetI/netI 0.0352
_diffrn_reflns_Laue_measured_fraction_full 0.999
_diffrn_reflns_Laue_measured_fraction_max 0.999
_diffrn_reflns_limit_h_max 20
_diffrn_reflns_limit_h_min -20
_diffrn_reflns_limit_k_max 14
_diffrn_reflns_limit_k_min -14
_diffrn_reflns_limit_l_max 23
_diffrn_reflns_limit_l_min -22
_diffrn_reflns_number 52270
_diffrn_reflns_point_group_measured_fraction_full 0.999
_diffrn_reflns_point_group_measured_fraction_max 0.999
_diffrn_reflns_theta_full 25.242
_diffrn_reflns_theta_max 27.473
_diffrn_reflns_theta_min 2.414
_diffrn_source 'rotating anode X-ray generator'
_diffrn_source_type 'MicroMax 007'
_exptl_absorpt_coefficient_mu 5.892
_exptl_absorpt_correction_T_max 1.0000
_exptl_absorpt_correction_T_min 0.4291
_exptl_absorpt_correction_type multi-scan
_exptl_absorpt_process_details 'ABSCOR (Rigaku, 1995)'
_exptl_crystal_colour red
_exptl_crystal_colour_primary orange
_exptl_crystal_density_diffrn 2.173
_exptl_crystal_description plate
_exptl_crystal_F_000 2012
_exptl_crystal_preparation Luminescent
_exptl_crystal_recrystallization_method 'Re-crystallisation from solvent: dichloromethane, cyclohexane'
_exptl_crystal_size_max 0.3
_exptl_crystal_size_mid 0.13
_exptl_crystal_size_min 0.02
_refine_diff_density_max 2.069
_refine_diff_density_min -0.621
_refine_diff_density_rms 0.190
_refine_ls_extinction_method none
_refine_ls_goodness_of_fit_ref 1.075
_refine_ls_hydrogen_treatment constr
_refine_ls_matrix_type full
_refine_ls_number_parameters 417
_refine_ls_number_reflns 7456
_refine_ls_number_restraints 0
_refine_ls_restrained_S_all 1.075
_refine_ls_R_factor_all 0.0344
_refine_ls_R_factor_gt 0.0314
_refine_ls_shift/su_max 0.002
_refine_ls_shift/su_mean 0.000
_refine_ls_structure_factor_coef Fsqd
_refine_ls_weighting_details 'w=1/[\s^2^(Fo^2^)+(0.0433P)^2^+3.6130P] where P=(Fo^2^+2Fc^2^)/3'
_refine_ls_weighting_scheme calc
_refine_ls_wR_factor_gt 0.0781
_refine_ls_wR_factor_ref 0.0797
_reflns_Friedel_coverage 0.000
_reflns_number_gt 6883
_reflns_number_total 7456
_reflns_threshold_expression 'I > 2\s(I)'
_cod_data_source_file d1cc06555f2.cif
_cod_data_source_block shelxl
_cod_original_cell_volume 3257.42(18)
_cod_database_code 7129642
_shelx_shelxl_version_number 2018/3
_shelx_space_group_comment
;
The symmetry employed for this shelxl refinement is uniquely defined
by the following loop, which should always be used as a source of
symmetry information in preference to the above space-group names.
They are only intended as comments.
;
_shelx_estimated_absorpt_t_max 0.891
_shelx_estimated_absorpt_t_min 0.271
_olex2_refinement_description
;
1. Fixed Uiso
 At 1.2 times of:
  All C(H) groups
 At 1.5 times of:
  All C(H,H,H) groups
2.a Aromatic/amide H refined with riding coordinates:
 C10(H10), C20(H20), C3(H3), C18(H18), C14(H14), C4(H4), C26(H26), C6(H6),
 C5(H5), C24(H24)
2.b Idealised Me refined as rotating group:
 C9(H9A,H9B,H9C), C8(H8A,H8B,H8C)
;
_olex2_submission_special_instructions 'No special instructions were received'

loop_
_space_group_symop_operation_xyz
'x, y, z'
'-x, y+1/2, -z+1/2'
'-x, -y, -z'
'x, -y-1/2, z-1/2'

loop_
_atom_site_label
_atom_site_type_symbol
_atom_site_fract_x
_atom_site_fract_y
_atom_site_fract_z
_atom_site_U_iso_or_equiv
_atom_site_adp_type
_atom_site_occupancy
_atom_site_site_symmetry_order
_atom_site_calc_flag
_atom_site_refinement_flags_posn
_atom_site_refinement_flags_adp
_atom_site_refinement_flags_occupancy
_atom_site_disorder_assembly
_atom_site_disorder_group
Au1 Au 0.53373(2) 0.19182(2) 0.58690(2) 0.02907(6) Uani 1 1 d . . . . .
Sb1 Sb 0.42173(2) 0.50835(2) 0.64901(2) 0.03051(7) Uani 1 1 d . . . . .
Cl6 Cl 0.88715(6) 0.75301(8) 0.70552(5) 0.0347(2) Uani 1 1 d . . . . .
Cl1 Cl 0.98760(6) 0.47288(9) 0.85284(6) 0.0404(2) Uani 1 1 d . . . . .
Cl3 Cl 0.67720(6) 0.63910(9) 0.74878(6) 0.0411(2) Uani 1 1 d . . . . .
Cl4 Cl 0.92988(7) 0.28516(8) 0.67082(6) 0.0400(2) Uani 1 1 d . . . . .
Cl2 Cl 0.82433(8) 0.77262(9) 1.01424(6) 0.0463(3) Uani 1 1 d . . . . .
Cl5 Cl 1.14334(9) 0.58827(12) 0.56483(9) 0.0683(4) Uani 1 1 d . . . . .
F6 F 0.37718(18) 0.6329(2) 0.59025(15) 0.0508(7) Uani 1 1 d . . . . .
F3 F 0.37106(19) 0.4023(2) 0.58046(16) 0.0564(7) Uani 1 1 d . . . . .
F1 F 0.77092(17) 0.5093(2) 0.57905(14) 0.0475(6) Uani 1 1 d . . . . .
F5 F 0.51780(19) 0.5101(2) 0.59801(19) 0.0586(8) Uani 1 1 d . . . . .
N3 N 0.63438(19) 0.2872(3) 0.63459(17) 0.0268(6) Uani 1 1 d . . . . .
F8 F 0.47165(18) 0.6168(3) 0.71790(17) 0.0603(8) Uani 1 1 d . . . . .
F2 F 0.7553(2) 0.3260(3) 0.81078(14) 0.0633(9) Uani 1 1 d . . . . .
F4 F 0.4669(2) 0.3854(2) 0.70911(16) 0.0604(8) Uani 1 1 d . . . . .
F7 F 0.3259(2) 0.5092(3) 0.70166(19) 0.0661(8) Uani 1 1 d . . . . .
N2 N 0.39212(19) 0.1323(3) 0.47275(18) 0.0307(6) Uani 1 1 d . . . . .
N1 N 0.40221(19) 0.0060(3) 0.56354(18) 0.0285(6) Uani 1 1 d . . . . .
C7 C 0.3286(2) 0.0511(3) 0.4554(2) 0.0307(8) Uani 1 1 d . . . . .
C11 C 0.7375(2) 0.4312(3) 0.6236(2) 0.0289(7) Uani 1 1 d . . . . .
C2 C 0.3348(2) -0.0288(3) 0.5140(2) 0.0278(7) Uani 1 1 d . . . . .
C9 C 0.4039(3) 0.2375(4) 0.4281(3) 0.0406(9) Uani 1 1 d . . . . .
H9A H 0.411632 0.215183 0.376372 0.061 Uiso 1 1 calc R U . . .
H9B H 0.453891 0.279772 0.449783 0.061 Uiso 1 1 calc R U . . .
H9C H 0.354179 0.287603 0.428494 0.061 Uiso 1 1 calc R U . . .
C10 C 0.6716(2) 0.3655(3) 0.5928(2) 0.0275(7) Uani 1 1 d . . . . .
H10 H 0.651883 0.375340 0.541369 0.033 Uiso 1 1 calc R U . . .
C20 C 0.7576(3) 0.6897(3) 0.8814(2) 0.0311(8) Uani 1 1 d . . . . .
H20 H 0.709209 0.735295 0.888528 0.037 Uiso 1 1 calc R U . . .
C1 C 0.4369(2) 0.1045(3) 0.5381(2) 0.0291(7) Uani 1 1 d . . . . .
C3 C 0.2781(2) -0.1209(3) 0.5161(2) 0.0334(8) Uani 1 1 d . . . . .
H3 H 0.281009 -0.174507 0.556743 0.040 Uiso 1 1 calc R U . . .
C19 C 0.8259(3) 0.6867(3) 0.9353(2) 0.0303(8) Uani 1 1 d . . . . .
C17 C 0.8978(2) 0.5565(3) 0.8610(2) 0.0279(7) Uani 1 1 d . . . . .
C13 C 0.7284(3) 0.3419(4) 0.7382(2) 0.0344(8) Uani 1 1 d . . . . .
C18 C 0.8959(2) 0.6195(3) 0.9265(2) 0.0300(7) Uani 1 1 d . . . . .
H18 H 0.941672 0.616485 0.964566 0.036 Uiso 1 1 calc R U . . .
C14 C 0.6629(3) 0.2742(4) 0.7071(2) 0.0363(9) Uani 1 1 d . . . . .
H14 H 0.637771 0.218069 0.737007 0.044 Uiso 1 1 calc R U . . .
C16 C 0.8322(2) 0.5564(3) 0.80307(19) 0.0260(7) Uani 1 1 d . . . . .
C21 C 0.7617(2) 0.6244(3) 0.8169(2) 0.0278(7) Uani 1 1 d . . . . .
C12 C 0.7695(2) 0.4239(3) 0.69807(19) 0.0255(7) Uani 1 1 d . . . . .
C4 C 0.2170(2) -0.1301(3) 0.4555(2) 0.0376(9) Uani 1 1 d . . . . .
H4 H 0.176653 -0.191135 0.455090 0.045 Uiso 1 1 calc R U . . .
C26 C 1.0125(3) 0.6542(3) 0.6396(2) 0.0359(8) Uani 1 1 d . . . . .
H26 H 1.031316 0.731803 0.633364 0.043 Uiso 1 1 calc R U . . .
C6 C 0.2691(3) 0.0405(4) 0.3939(2) 0.0386(9) Uani 1 1 d . . . . .
H6 H 0.266582 0.093623 0.353058 0.046 Uiso 1 1 calc R U . . .
C8 C 0.4314(3) -0.0560(4) 0.6320(2) 0.0369(9) Uani 1 1 d . . . . .
H8A H 0.394211 -0.038344 0.671089 0.055 Uiso 1 1 calc R U . . .
H8B H 0.489040 -0.031497 0.648832 0.055 Uiso 1 1 calc R U . . .
H8C H 0.430632 -0.140080 0.622231 0.055 Uiso 1 1 calc R U . . .
C5 C 0.2130(3) -0.0531(4) 0.3958(3) 0.0412(10) Uani 1 1 d . . . . .
H5 H 0.171189 -0.064129 0.354920 0.049 Uiso 1 1 calc R U . . .
C24 C 1.0289(3) 0.4486(4) 0.6202(2) 0.0362(9) Uani 1 1 d . . . . .
H24 H 1.058509 0.385187 0.600858 0.043 Uiso 1 1 calc R U . . .
C27 C 0.9420(2) 0.6320(3) 0.6767(2) 0.0285(7) Uani 1 1 d . . . . .
C22 C 0.9121(2) 0.5191(3) 0.68860(19) 0.0262(7) Uani 1 1 d . . . . .
C23 C 0.9581(2) 0.4300(3) 0.6577(2) 0.0296(7) Uani 1 1 d . . . . .
C25 C 1.0550(3) 0.5612(4) 0.6118(2) 0.0396(9) Uani 1 1 d . . . . .
C15 C 0.8390(3) 0.4974(4) 0.7311(2) 0.0419(10) Uani 1 1 d . . . . .

loop_
_atom_site_aniso_label
_atom_site_aniso_U_11
_atom_site_aniso_U_22
_atom_site_aniso_U_33
_atom_site_aniso_U_23
_atom_site_aniso_U_13
_atom_site_aniso_U_12
Au1 0.02432(9) 0.02674(8) 0.03570(10) -0.00923(5) 0.00052(6) -0.00353(5)
Sb1 0.03371(14) 0.02697(12) 0.03016(14) -0.00467(9) -0.00050(10) 0.00288(9)
Cl6 0.0365(5) 0.0302(4) 0.0384(5) 0.0019(4) 0.0093(4) 0.0065(4)
Cl1 0.0360(5) 0.0319(4) 0.0530(6) -0.0038(4) 0.0019(4) 0.0074(4)
Cl3 0.0331(5) 0.0441(5) 0.0441(5) -0.0001(4) -0.0064(4) 0.0013(4)
Cl4 0.0448(6) 0.0271(4) 0.0473(6) -0.0094(4) 0.0007(4) -0.0091(4)
Cl2 0.0707(7) 0.0373(5) 0.0328(5) -0.0152(4) 0.0161(5) -0.0102(5)
Cl5 0.0592(8) 0.0560(7) 0.0986(11) -0.0156(7) 0.0530(8) -0.0118(6)
F6 0.0634(17) 0.0383(13) 0.0483(15) 0.0032(11) -0.0073(13) 0.0173(12)
F3 0.0674(19) 0.0450(15) 0.0546(16) -0.0164(13) -0.0060(14) -0.0137(13)
F1 0.0487(15) 0.0497(14) 0.0433(14) 0.0199(11) -0.0005(12) -0.0214(12)
F5 0.0527(16) 0.0426(15) 0.085(2) -0.0023(14) 0.0309(16) 0.0032(12)
N3 0.0250(15) 0.0255(14) 0.0295(15) -0.0070(12) 0.0001(12) -0.0051(11)
F8 0.0513(16) 0.0565(16) 0.0682(18) -0.0341(15) -0.0191(14) 0.0148(13)
F2 0.071(2) 0.091(2) 0.0257(12) 0.0177(13) -0.0085(13) -0.0397(17)
F4 0.087(2) 0.0465(15) 0.0468(15) 0.0081(13) 0.0008(15) 0.0221(15)
F7 0.0563(18) 0.077(2) 0.069(2) -0.0009(16) 0.0283(16) 0.0042(15)
N2 0.0276(15) 0.0257(14) 0.0377(17) -0.0044(13) -0.0025(13) -0.0006(12)
N1 0.0265(15) 0.0267(14) 0.0314(16) -0.0087(12) -0.0021(12) -0.0038(11)
C7 0.0240(17) 0.0266(17) 0.040(2) -0.0099(16) -0.0026(15) 0.0005(14)
C11 0.0304(18) 0.0233(16) 0.0336(19) 0.0045(14) 0.0061(15) -0.0023(14)
C2 0.0246(17) 0.0265(16) 0.0321(18) -0.0096(15) 0.0013(14) 0.0029(13)
C9 0.038(2) 0.033(2) 0.049(2) 0.0068(19) -0.0040(18) -0.0013(17)
C10 0.0288(17) 0.0293(17) 0.0238(16) 0.0011(14) -0.0007(14) -0.0001(14)
C20 0.034(2) 0.0235(17) 0.038(2) -0.0012(14) 0.0112(17) -0.0001(13)
C1 0.0283(18) 0.0276(17) 0.0311(18) -0.0082(15) 0.0009(14) 0.0002(13)
C3 0.035(2) 0.0274(17) 0.037(2) -0.0091(16) 0.0031(16) -0.0038(15)
C19 0.048(2) 0.0201(16) 0.0245(18) -0.0048(13) 0.0101(16) -0.0087(14)
C17 0.0305(18) 0.0210(15) 0.0325(18) -0.0016(14) 0.0042(14) -0.0020(13)
C13 0.037(2) 0.044(2) 0.0214(17) 0.0021(16) -0.0023(15) -0.0120(17)
C18 0.038(2) 0.0246(16) 0.0264(17) 0.0008(14) -0.0026(15) -0.0030(14)
C14 0.039(2) 0.0359(19) 0.034(2) 0.0071(17) 0.0027(17) -0.0128(17)
C16 0.0302(18) 0.0243(16) 0.0241(16) -0.0045(13) 0.0059(14) -0.0077(13)
C21 0.0303(18) 0.0264(16) 0.0266(17) 0.0019(14) 0.0015(14) -0.0039(14)
C12 0.0252(16) 0.0258(16) 0.0257(16) -0.0048(14) 0.0040(13) -0.0056(13)
C4 0.0291(19) 0.0310(19) 0.052(2) -0.0125(18) -0.0011(17) -0.0043(15)
C26 0.038(2) 0.0300(18) 0.042(2) 0.0009(17) 0.0121(17) -0.0031(16)
C6 0.035(2) 0.034(2) 0.045(2) -0.0028(18) -0.0070(17) 0.0026(16)
C8 0.041(2) 0.037(2) 0.0317(19) -0.0056(17) -0.0021(17) -0.0023(17)
C5 0.035(2) 0.036(2) 0.049(2) -0.0108(19) -0.0132(18) 0.0005(17)
C24 0.034(2) 0.035(2) 0.040(2) -0.0126(17) 0.0064(17) 0.0008(16)
C27 0.0257(17) 0.0320(18) 0.0282(17) -0.0023(15) 0.0048(14) 0.0031(14)
C22 0.0256(17) 0.0325(17) 0.0203(15) -0.0085(14) 0.0016(13) -0.0048(13)
C23 0.0318(18) 0.0271(17) 0.0301(18) -0.0078(15) 0.0033(14) -0.0073(14)
C25 0.033(2) 0.042(2) 0.046(2) -0.0055(19) 0.0177(18) -0.0043(17)
C15 0.037(2) 0.055(3) 0.035(2) -0.0203(19) 0.0127(18) -0.0188(19)

loop_
_atom_type_symbol
_atom_type_description
_atom_type_scat_dispersion_real
_atom_type_scat_dispersion_imag
_atom_type_scat_source
C C 0.0033 0.0016 'International Tables Vol C Tables 4.2.6.8 and 6.1.1.4'
H H 0.0000 0.0000 'International Tables Vol C Tables 4.2.6.8 and 6.1.1.4'
Au Au -2.0133 8.8022 'International Tables Vol C Tables 4.2.6.8 and 6.1.1.4'
Cl Cl 0.1484 0.1585 'International Tables Vol C Tables 4.2.6.8 and 6.1.1.4'
F F 0.0171 0.0103 'International Tables Vol C Tables 4.2.6.8 and 6.1.1.4'
N N 0.0061 0.0033 'International Tables Vol C Tables 4.2.6.8 and 6.1.1.4'
Sb Sb -0.5866 1.5461 'International Tables Vol C Tables 4.2.6.8 and 6.1.1.4'

loop_
_geom_angle_atom_site_label_1
_geom_angle_atom_site_label_2
_geom_angle_atom_site_label_3
_geom_angle
_geom_angle_site_symmetry_1
_geom_angle_site_symmetry_3
_geom_angle_publ_flag
C1 Au1 N3 177.91(14) . . ?
F6 Sb1 F8 88.67(13) . . ?
F6 Sb1 F4 179.04(13) . . ?
F3 Sb1 F6 90.66(13) . . ?
F3 Sb1 F8 179.21(13) . . ?
F3 Sb1 F4 90.28(14) . . ?
F3 Sb1 F7 90.69(15) . . ?
F5 Sb1 F6 90.09(13) . . ?
F5 Sb1 F3 90.52(14) . . ?
F5 Sb1 F8 89.90(14) . . ?
F5 Sb1 F4 90.05(14) . . ?
F5 Sb1 F7 178.78(14) . . ?
F8 Sb1 F4 90.39(14) . . ?
F7 Sb1 F6 89.74(14) . . ?
F7 Sb1 F8 88.89(15) . . ?
F7 Sb1 F4 90.10(15) . . ?
C10 N3 Au1 119.5(2) . . ?
C14 N3 Au1 121.4(3) . . ?
C14 N3 C10 119.1(3) . . ?
C7 N2 C9 123.9(3) . . ?
C1 N2 C7 110.5(3) . . ?
C1 N2 C9 125.5(3) . . ?
C2 N1 C8 124.4(3) . . ?
C1 N1 C2 109.9(3) . . ?
C1 N1 C8 125.6(3) . . ?
N2 C7 C2 106.0(3) . . ?
C6 C7 N2 131.6(4) . . ?
C6 C7 C2 122.3(4) . . ?
F1 C11 C10 117.5(3) . . ?
F1 C11 C12 118.8(3) . . ?
C10 C11 C12 123.7(3) . . ?
N1 C2 C7 106.8(3) . . ?
N1 C2 C3 131.8(4) . . ?
C7 C2 C3 121.4(3) . . ?
N2 C9 H9A 109.5 . . ?
N2 C9 H9B 109.5 . . ?
N2 C9 H9C 109.5 . . ?
H9A C9 H9B 109.5 . . ?
H9A C9 H9C 109.5 . . ?
H9B C9 H9C 109.5 . . ?
N3 C10 C11 120.5(3) . . ?
N3 C10 H10 119.8 . . ?
C11 C10 H10 119.8 . . ?
C19 C20 H20 120.9 . . ?
C21 C20 H20 120.9 . . ?
C21 C20 C19 118.2(4) . . ?
N2 C1 Au1 126.2(3) . . ?
N2 C1 N1 106.8(3) . . ?
N1 C1 Au1 127.0(3) . . ?
C2 C3 H3 121.8 . . ?
C4 C3 C2 116.3(4) . . ?
C4 C3 H3 121.8 . . ?
C20 C19 Cl2 119.0(3) . . ?
C18 C19 Cl2 119.3(3) . . ?
C18 C19 C20 121.7(3) . . ?
C18 C17 Cl1 116.4(3) . . ?
C18 C17 C16 123.6(3) . . ?
C16 C17 Cl1 119.9(3) . . ?
F2 C13 C14 118.4(3) . . ?
F2 C13 C12 118.1(3) . . ?
C14 C13 C12 123.4(3) . . ?
C19 C18 C17 118.3(3) . . ?
C19 C18 H18 120.8 . . ?
C17 C18 H18 120.8 . . ?
N3 C14 C13 120.2(3) . . ?
N3 C14 H14 119.9 . . ?
C13 C14 H14 119.9 . . ?
C17 C16 C21 114.9(3) . . ?
C17 C16 C15 122.6(3) . . ?
C21 C16 C15 122.4(4) . . ?
C20 C21 Cl3 116.0(3) . . ?
C20 C21 C16 123.2(3) . . ?
C16 C21 Cl3 120.6(3) . . ?
C11 C12 C13 113.1(3) . . ?
C11 C12 C15 123.2(3) . . ?
C13 C12 C15 123.8(3) . . ?
C3 C4 H4 119.0 . . ?
C5 C4 C3 122.1(4) . . ?
C5 C4 H4 119.0 . . ?
C27 C26 H26 120.7 . . ?
C27 C26 C25 118.7(4) . . ?
C25 C26 H26 120.7 . . ?
C7 C6 H6 122.0 . . ?
C7 C6 C5 116.0(4) . . ?
C5 C6 H6 122.0 . . ?
N1 C8 H8A 109.5 . . ?
N1 C8 H8B 109.5 . . ?
N1 C8 H8C 109.5 . . ?
H8A C8 H8B 109.5 . . ?
H8A C8 H8C 109.5 . . ?
H8B C8 H8C 109.5 . . ?
C4 C5 C6 121.8(4) . . ?
C4 C5 H5 119.1 . . ?
C6 C5 H5 119.1 . . ?
C23 C24 H24 121.0 . . ?
C25 C24 H24 121.0 . . ?
C25 C24 C23 118.0(4) . . ?
C26 C27 Cl6 116.6(3) . . ?
C26 C27 C22 123.1(3) . . ?
C22 C27 Cl6 120.2(3) . . ?
C27 C22 C15 122.1(3) . . ?
C23 C22 C27 114.6(3) . . ?
C23 C22 C15 123.3(3) . . ?
C24 C23 Cl4 116.4(3) . . ?
C24 C23 C22 124.1(3) . . ?
C22 C23 Cl4 119.4(3) . . ?
C26 C25 Cl5 119.0(3) . . ?
C24 C25 Cl5 119.4(3) . . ?
C24 C25 C26 121.6(4) . . ?
C16 C15 C12 120.2(3) . . ?
C16 C15 C22 120.2(3) . . ?
C12 C15 C22 119.5(3) . . ?

loop_
_geom_bond_atom_site_label_1
_geom_bond_atom_site_label_2
_geom_bond_distance
_geom_bond_site_symmetry_2
_geom_bond_publ_flag
Au1 N3 2.058(3) . ?
Au1 C1 1.972(4) . ?
Sb1 F6 1.874(2) . ?
Sb1 F3 1.857(3) . ?
Sb1 F5 1.855(3) . ?
Sb1 F8 1.875(3) . ?
Sb1 F4 1.876(3) . ?
Sb1 F7 1.868(3) . ?
Cl6 C27 1.745(4) . ?
Cl1 C17 1.740(4) . ?
Cl3 C21 1.736(4) . ?
Cl4 C23 1.744(4) . ?
Cl2 C19 1.725(4) . ?
Cl5 C25 1.734(4) . ?
F1 C11 1.342(4) . ?
N3 C10 1.344(5) . ?
N3 C14 1.342(5) . ?
F2 C13 1.341(4) . ?
N2 C7 1.388(4) . ?
N2 C9 1.470(5) . ?
N2 C1 1.350(5) . ?
N1 C2 1.385(5) . ?
N1 C1 1.357(5) . ?
N1 C8 1.455(5) . ?
C7 C2 1.389(5) . ?
C7 C6 1.388(5) . ?
C11 C10 1.365(5) . ?
C11 C12 1.384(5) . ?
C2 C3 1.394(5) . ?
C9 H9A 0.9800 . ?
C9 H9B 0.9800 . ?
C9 H9C 0.9800 . ?
C10 H10 0.9500 . ?
C20 H20 0.9500 . ?
C20 C19 1.386(6) . ?
C20 C21 1.383(5) . ?
C3 H3 0.9500 . ?
C3 C4 1.392(6) . ?
C19 C18 1.376(6) . ?
C17 C18 1.380(5) . ?
C17 C16 1.400(5) . ?
C13 C14 1.376(5) . ?
C13 C12 1.386(5) . ?
C18 H18 0.9500 . ?
C14 H14 0.9500 . ?
C16 C21 1.410(5) . ?
C16 C15 1.468(5) . ?
C12 C15 1.470(5) . ?
C4 H4 0.9500 . ?
C4 C5 1.384(6) . ?
C26 H26 0.9500 . ?
C26 C27 1.381(5) . ?
C26 C25 1.383(6) . ?
C6 H6 0.9500 . ?
C6 C5 1.400(6) . ?
C8 H8A 0.9800 . ?
C8 H8B 0.9800 . ?
C8 H8C 0.9800 . ?
C5 H5 0.9500 . ?
C24 H24 0.9500 . ?
C24 C23 1.382(5) . ?
C24 C25 1.371(6) . ?
C27 C22 1.403(5) . ?
C22 C23 1.402(5) . ?
C22 C15 1.472(5) . ?

loop_
_geom_torsion_atom_site_label_1
_geom_torsion_atom_site_label_2
_geom_torsion_atom_site_label_3
_geom_torsion_atom_site_label_4
_geom_torsion
_geom_torsion_site_symmetry_1
_geom_torsion_site_symmetry_2
_geom_torsion_site_symmetry_3
_geom_torsion_site_symmetry_4
_geom_torsion_publ_flag
Au1 N3 C10 C11 178.8(3) . . . . ?
Au1 N3 C14 C13 -177.7(3) . . . . ?
Cl6 C27 C22 C23 175.3(3) . . . . ?
Cl6 C27 C22 C15 -5.5(5) . . . . ?
Cl1 C17 C18 C19 -179.9(3) . . . . ?
Cl1 C17 C16 C21 178.1(3) . . . . ?
Cl1 C17 C16 C15 -6.4(5) . . . . ?
Cl2 C19 C18 C17 -176.4(3) . . . . ?
F1 C11 C10 N3 -178.9(3) . . . . ?
F1 C11 C12 C13 178.7(3) . . . . ?
F1 C11 C12 C15 -0.4(6) . . . . ?
F2 C13 C14 N3 -179.7(4) . . . . ?
F2 C13 C12 C11 178.8(4) . . . . ?
F2 C13 C12 C15 -2.2(6) . . . . ?
N2 C7 C2 N1 -0.9(4) . . . . ?
N2 C7 C2 C3 177.7(3) . . . . ?
N2 C7 C6 C5 -179.2(4) . . . . ?
N1 C2 C3 C4 -179.9(4) . . . . ?
C7 N2 C1 Au1 179.9(3) . . . . ?
C7 N2 C1 N1 -0.5(4) . . . . ?
C7 C2 C3 C4 1.9(5) . . . . ?
C7 C6 C5 C4 0.1(6) . . . . ?
C11 C12 C15 C16 132.8(4) . . . . ?
C11 C12 C15 C22 -42.1(6) . . . . ?
C2 N1 C1 Au1 179.5(3) . . . . ?
C2 N1 C1 N2 -0.1(4) . . . . ?
C2 C7 C6 C5 2.6(6) . . . . ?
C2 C3 C4 C5 0.8(6) . . . . ?
C9 N2 C7 C2 -175.1(4) . . . . ?
C9 N2 C7 C6 6.4(6) . . . . ?
C9 N2 C1 Au1 -4.2(5) . . . . ?
C9 N2 C1 N1 175.5(4) . . . . ?
C10 N3 C14 C13 1.1(6) . . . . ?
C10 C11 C12 C13 0.8(6) . . . . ?
C10 C11 C12 C15 -178.3(4) . . . . ?
C20 C19 C18 C17 1.8(5) . . . . ?
C1 N2 C7 C2 0.9(4) . . . . ?
C1 N2 C7 C6 -177.6(4) . . . . ?
C1 N1 C2 C7 0.7(4) . . . . ?
C1 N1 C2 C3 -177.8(4) . . . . ?
C3 C4 C5 C6 -1.8(7) . . . . ?
C19 C20 C21 Cl3 -175.9(3) . . . . ?
C19 C20 C21 C16 -0.8(5) . . . . ?
C17 C16 C21 Cl3 176.9(3) . . . . ?
C17 C16 C21 C20 1.9(5) . . . . ?
C17 C16 C15 C12 134.2(4) . . . . ?
C17 C16 C15 C22 -50.9(6) . . . . ?
C13 C12 C15 C16 -46.1(6) . . . . ?
C13 C12 C15 C22 138.9(4) . . . . ?
C18 C17 C16 C21 -1.3(5) . . . . ?
C18 C17 C16 C15 174.2(4) . . . . ?
C14 N3 C10 C11 0.0(5) . . . . ?
C14 C13 C12 C11 0.3(6) . . . . ?
C14 C13 C12 C15 179.4(4) . . . . ?
C16 C17 C18 C19 -0.5(5) . . . . ?
C21 C20 C19 Cl2 177.0(3) . . . . ?
C21 C20 C19 C18 -1.2(5) . . . . ?
C21 C16 C15 C12 -50.6(6) . . . . ?
C21 C16 C15 C22 124.3(4) . . . . ?
C12 C11 C10 N3 -1.0(6) . . . . ?
C12 C13 C14 N3 -1.3(7) . . . . ?
C26 C27 C22 C23 -1.9(5) . . . . ?
C26 C27 C22 C15 177.3(4) . . . . ?
C6 C7 C2 N1 177.7(3) . . . . ?
C6 C7 C2 C3 -3.7(6) . . . . ?
C8 N1 C2 C7 -178.5(3) . . . . ?
C8 N1 C2 C3 3.1(6) . . . . ?
C8 N1 C1 Au1 -1.3(5) . . . . ?
C8 N1 C1 N2 179.1(3) . . . . ?
C27 C26 C25 Cl5 179.7(3) . . . . ?
C27 C26 C25 C24 0.0(7) . . . . ?
C27 C22 C23 Cl4 178.0(3) . . . . ?
C27 C22 C23 C24 1.9(5) . . . . ?
C27 C22 C15 C16 -46.4(6) . . . . ?
C27 C22 C15 C12 128.6(4) . . . . ?
C23 C24 C25 Cl5 -179.8(3) . . . . ?
C23 C24 C25 C26 0.0(7) . . . . ?
C23 C22 C15 C16 132.8(4) . . . . ?
C23 C22 C15 C12 -52.2(6) . . . . ?
C25 C26 C27 Cl6 -176.2(3) . . . . ?
C25 C26 C27 C22 1.1(6) . . . . ?
C25 C24 C23 Cl4 -177.2(3) . . . . ?
C25 C24 C23 C22 -1.0(6) . . . . ?
C15 C16 C21 Cl3 1.4(5) . . . . ?
C15 C16 C21 C20 -173.6(4) . . . . ?
C15 C22 C23 Cl4 -1.2(5) . . . . ?
C15 C22 C23 C24 -177.4(4) . . . . ?
